data_1513888
loop_
_publ_author_name
'G\"or, Kansu'
'K\"urk\,c\"uo\(glu, G\"une\,s S\"uheyla'
'Ye\,silel, Okan Zafer'
'B\"uy\"ukg\"ung\"or, Orhan'

_publ_contact_author_address
;
Department of Physics,
Faculty of Arts and Sciences,
Eskisehir Osmangazi University,
26480 Eskisehir, Turkey
;
_publ_contact_author_email gkurkcuo@ogu.edu.tr
_publ_contact_author_fax '+90 2222397850'
_publ_contact_author_name 'Dr Gunes Suheyla Kurkcuoglu'
_publ_contact_author_phone '+90 2222393750'
_publ_section_title
;
 Syntheses, crystal structures and spectroscopic properties of
 cyano-bridged two-dimensional coordination polymers with
 3-methylpyridazine
;
_journal_name_full 'Inorganica Chimica Acta'
_journal_page_first 15
_journal_page_last 20
_journal_paper_doi 10.1016/j.ica.2014.01.023
_journal_volume 414
_journal_year 2014
_chemical_formula_sum 'C14 H12 Cd N8 Pd'
_chemical_formula_weight 511.12
_space_group_IT_number 12
_symmetry_cell_setting monoclinic
_symmetry_space_group_name_Hall '-C 2y'
_symmetry_space_group_name_H-M 'C 1 2/m 1'
_atom_sites_solution_hydrogens geom
_atom_sites_solution_primary direct
_atom_sites_solution_secondary difmap
_audit_creation_method SHELXL-97
_audit_update_record
;
2013-01-14 # Formatted by publCIF
;
_cell_angle_alpha 90.00
_cell_angle_beta 98.692(6)
_cell_angle_gamma 90.00
_cell_formula_units_Z 2
_cell_length_a 16.8405(13)
_cell_length_b 7.8819(6)
_cell_length_c 6.8858(6)
_cell_measurement_reflns_used 17953
_cell_measurement_temperature 293(2)
_cell_measurement_theta_max 28.85
_cell_measurement_theta_min 2.86
_cell_volume 903.49(13)
_computing_cell_refinement STOE_X-AREA
_computing_data_collection STOE_X-AREA
_computing_data_reduction STOE_X-RED
_computing_structure_refinement 'SHELXL-97 (Sheldrick, 1997)'
_diffrn_ambient_temperature 293(2)
_diffrn_detector_area_resol_mean 6.67
_diffrn_measured_fraction_theta_full 0.999
_diffrn_measured_fraction_theta_max 0.999
_diffrn_measurement_device_type STOE_IPDS2
_diffrn_measurement_method rotation_method
_diffrn_radiation_monochromator graphite
_diffrn_radiation_source 'fine-focus sealed tube'
_diffrn_radiation_type MoK\a
_diffrn_radiation_wavelength 0.71073
_diffrn_reflns_av_R_equivalents 0.1082
_diffrn_reflns_av_sigmaI/netI 0.0446
_diffrn_reflns_limit_h_max 21
_diffrn_reflns_limit_h_min -21
_diffrn_reflns_limit_k_max 9
_diffrn_reflns_limit_k_min -9
_diffrn_reflns_limit_l_max 8
_diffrn_reflns_limit_l_min -8
_diffrn_reflns_number 6794
_diffrn_reflns_theta_full 26.49
_diffrn_reflns_theta_max 26.49
_diffrn_reflns_theta_min 2.86
_exptl_absorpt_coefficient_mu 2.184
_exptl_absorpt_correction_T_max 0.8333
_exptl_absorpt_correction_T_min 0.4167
_exptl_absorpt_correction_type integration
_exptl_crystal_colour colourless
_exptl_crystal_density_diffrn 1.879
_exptl_crystal_density_method 'not measured'
_exptl_crystal_description prism
_exptl_crystal_F_000 492
_exptl_crystal_size_max 0.350
_exptl_crystal_size_mid 0.253
_exptl_crystal_size_min 0.090
_refine_diff_density_max 0.336
_refine_diff_density_min -0.350
_refine_diff_density_rms 0.072
_refine_ls_extinction_method none
_refine_ls_goodness_of_fit_ref 1.138
_refine_ls_hydrogen_treatment mixed
_refine_ls_matrix_type full
_refine_ls_number_parameters 70
_refine_ls_number_reflns 1010
_refine_ls_number_restraints 0
_refine_ls_restrained_S_all 1.138
_refine_ls_R_factor_all 0.0235
_refine_ls_R_factor_gt 0.0170
_refine_ls_shift/su_max 0.000
_refine_ls_shift/su_mean 0.000
_refine_ls_structure_factor_coef Fsqd
_refine_ls_weighting_details 'calc w=1/[\s^2^(Fo^2^)+(0.0106P)^2^+0.8603P] where P=(Fo^2^+2Fc^2^)/3'
_refine_ls_weighting_scheme calc
_refine_ls_wR_factor_gt 0.0356
_refine_ls_wR_factor_ref 0.0369
_reflns_number_gt 892
_reflns_number_total 1010
_reflns_threshold_expression >2sigma(I)
_cod_data_source_file gunesk48.cif
_cod_data_source_block gunesk48
_cod_depositor_comments
;
The following automatic conversions were performed:
data name '_publ_contact_authot_phone' replaced with
'_publ_contact_author_phone' as specified in the replacement file
'/home/antanas/src/cod-tools/trunk/data/replacement-values/replacement_tags.lst'.

Automatic conversion script
Id: cif_correct_tags 4998 2017-03-02 13:24:31Z antanas 
;
_cod_original_sg_symbol_H-M 'C 2/m'
_cod_database_code 1513888

loop_
_symmetry_equiv_pos_as_xyz
'x, y, z'
'-x, y, -z'
'x+1/2, y+1/2, z'
'-x+1/2, y+1/2, -z'
'-x, -y, -z'
'x, -y, z'
'-x+1/2, -y+1/2, -z'
'x+1/2, -y+1/2, z'

loop_
_atom_site_label
_atom_site_type_symbol
_atom_site_fract_x
_atom_site_fract_y
_atom_site_fract_z
_atom_site_U_iso_or_equiv
_atom_site_adp_type
_atom_site_occupancy
_atom_site_symmetry_multiplicity
_atom_site_calc_flag
_atom_site_refinement_flags
C1 C 0.52998(12) 0.8192(2) 0.8239(3) 0.0285(4) Uani 1 1 d .
C2 C 0.6248(2) 0.5000 0.1817(5) 0.0435(7) Uani 1 2 d S
H2 H 0.5766 0.5000 0.0956 0.052 Uiso 1 2 calc SR
C3 C 0.6951(2) 0.5000 0.1046(6) 0.0643(11) Uani 1 2 d S
H3 H 0.6953 0.5000 -0.0304 0.077 Uiso 1 2 calc SR
C4 C 0.7648(2) 0.5000 0.2337(6) 0.0689(13) Uani 1 2 d S
H4 H 0.8144 0.5000 0.1898 0.083 Uiso 1 2 calc SR
C5 C 0.7596(2) 0.5000 0.4349(6) 0.0501(9) Uani 1 2 d S
C6 C 0.8332(2) 0.5000 0.5860(8) 0.0815(15) Uani 1 2 d S
H6A H 0.8513 0.6145 0.6110 0.122 Uiso 0.50 1 calc PR
H6B H 0.8746 0.4352 0.5388 0.122 Uiso 0.50 1 calc PR
H6C H 0.8210 0.4503 0.7053 0.122 Uiso 0.50 1 calc PR
N1 N 0.54342(11) 0.7112(2) 0.7252(3) 0.0371(4) Uani 1 1 d .
N2 N 0.62200(14) 0.5000 0.3713(4) 0.0331(5) Uani 1 2 d S
N3 N 0.68991(16) 0.5000 0.5015(4) 0.0412(6) Uani 1 2 d S
Pd1 Pd 0.5000 1.0000 1.0000 0.02368(8) Uani 1 4 d S
Cd1 Cd 0.5000 0.5000 0.5000 0.02404(8) Uani 1 4 d S

loop_
_atom_site_aniso_label
_atom_site_aniso_U_11
_atom_site_aniso_U_22
_atom_site_aniso_U_33
_atom_site_aniso_U_23
_atom_site_aniso_U_13
_atom_site_aniso_U_12
C1 0.0341(10) 0.0247(8) 0.0268(9) 0.0019(8) 0.0051(8) -0.0035(8)
C2 0.0364(16) 0.059(2) 0.0367(17) 0.000 0.0095(13) 0.000
C3 0.048(2) 0.104(3) 0.045(2) 0.000 0.0221(18) 0.000
C4 0.038(2) 0.104(4) 0.070(3) 0.000 0.025(2) 0.000
C5 0.0306(17) 0.059(2) 0.060(2) 0.000 0.0038(16) 0.000
C6 0.036(2) 0.111(4) 0.091(4) 0.000 -0.013(2) 0.000
N1 0.0458(10) 0.0307(8) 0.0361(9) -0.0096(8) 0.0098(8) -0.0026(8)
N2 0.0282(12) 0.0381(13) 0.0337(13) 0.000 0.0070(10) 0.000
N3 0.0324(14) 0.0482(15) 0.0420(15) 0.000 0.0027(11) 0.000
Pd1 0.03289(16) 0.01834(13) 0.02008(15) 0.000 0.00490(11) 0.000
Cd1 0.03034(15) 0.02102(13) 0.02193(14) 0.000 0.00772(10) 0.000

loop_
_atom_type_symbol
_atom_type_description
_atom_type_scat_dispersion_real
_atom_type_scat_dispersion_imag
_atom_type_scat_source
C C 0.0033 0.0016 'International Tables Vol C Tables 4.2.6.8 and 6.1.1.4'
H H 0.0000 0.0000 'International Tables Vol C Tables 4.2.6.8 and 6.1.1.4'
N N 0.0061 0.0033 'International Tables Vol C Tables 4.2.6.8 and 6.1.1.4'
Pd Pd -0.9988 1.0072 'International Tables Vol C Tables 4.2.6.8 and 6.1.1.4'
Cd Cd -0.8075 1.2024 'International Tables Vol C Tables 4.2.6.8 and 6.1.1.4'

loop_
_geom_angle_atom_site_label_1
_geom_angle_atom_site_label_2
_geom_angle_atom_site_label_3
_geom_angle
_geom_angle_site_symmetry_1
_geom_angle_site_symmetry_3
N1 C1 Pd1 176.20(17) . .
N2 C2 C3 123.2(3) . .
N2 C2 H2 118.4 . .
C3 C2 H2 118.4 . .
C4 C3 C2 117.3(4) . .
C4 C3 H3 121.4 . .
C2 C3 H3 121.4 . .
C3 C4 C5 117.9(4) . .
C3 C4 H4 121.0 . .
C5 C4 H4 121.0 . .
N3 C5 C4 122.3(3) . .
N3 C5 C6 116.4(4) . .
C4 C5 C6 121.2(4) . .
C5 C6 H6A 109.5 . .
C5 C6 H6B 109.5 . .
H6A C6 H6B 109.5 . .
C5 C6 H6C 109.5 . .
H6A C6 H6C 109.5 . .
H6B C6 H6C 109.5 . .
C1 N1 Cd1 150.42(17) . .
C2 N2 N3 120.6(3) . .
C2 N2 Cd1 122.5(2) . .
N3 N2 Cd1 116.84(19) . .
C5 N3 N2 118.6(3) . .
C1 Pd1 C1 180.0 5_677 .
C1 Pd1 C1 88.26(10) 5_677 6_575
C1 Pd1 C1 91.74(10) . 6_575
C1 Pd1 C1 91.74(10) 5_677 2_657
C1 Pd1 C1 88.26(10) . 2_657
C1 Pd1 C1 180.000(1) 6_575 2_657
N1 Cd1 N1 180.0 5_666 .
N1 Cd1 N1 88.13(9) 5_666 6_565
N1 Cd1 N1 91.87(9) . 6_565
N1 Cd1 N1 91.87(9) 5_666 2_656
N1 Cd1 N1 88.13(9) . 2_656
N1 Cd1 N1 180.0 6_565 2_656
N1 Cd1 N2 87.31(6) 5_666 .
N1 Cd1 N2 92.69(6) . .
N1 Cd1 N2 92.69(6) 6_565 .
N1 Cd1 N2 87.31(6) 2_656 .
N1 Cd1 N2 92.69(6) 5_666 5_666
N1 Cd1 N2 87.31(6) . 5_666
N1 Cd1 N2 87.31(6) 6_565 5_666
N1 Cd1 N2 92.69(6) 2_656 5_666
N2 Cd1 N2 180.00(4) . 5_666

loop_
_geom_bond_atom_site_label_1
_geom_bond_atom_site_label_2
_geom_bond_distance
_geom_bond_site_symmetry_2
C1 N1 1.133(2) .
C1 Pd1 1.9848(19) .
C2 N2 1.313(4) .
C2 C3 1.370(5) .
C2 H2 0.9300 .
C3 C4 1.361(6) .
C3 H3 0.9300 .
C4 C5 1.402(5) .
C4 H4 0.9300 .
C5 N3 1.322(4) .
C5 C6 1.493(5) .
C6 H6A 0.9600 .
C6 H6B 0.9600 .
C6 H6C 0.9600 .
N1 Cd1 2.3170(16) .
N2 N3 1.343(3) .
N2 Cd1 2.357(2) .
Pd1 C1 1.9848(19) 5_677
Pd1 C1 1.9848(19) 6_575
Pd1 C1 1.9848(19) 2_657
Cd1 N1 2.3170(16) 5_666
Cd1 N1 2.3170(16) 6_565
Cd1 N1 2.3170(16) 2_656
Cd1 N2 2.357(2) 5_666

loop_
_geom_torsion_atom_site_label_1
_geom_torsion_atom_site_label_2
_geom_torsion_atom_site_label_3
_geom_torsion_atom_site_label_4
_geom_torsion
_geom_torsion_site_symmetry_4
N2 C2 C3 C4 0.0 .
C2 C3 C4 C5 0.0 .
C3 C4 C5 N3 0.0 .
C3 C4 C5 C6 180.0 .
Pd1 C1 N1 Cd1 35(3) .
C3 C2 N2 N3 0.0 .
C3 C2 N2 Cd1 180.0 .
C4 C5 N3 N2 0.0 .
C6 C5 N3 N2 180.0 .
C2 N2 N3 C5 0.0 .
Cd1 N2 N3 C5 180.0 .
N1 C1 Pd1 C1 79(100) 5_677
N1 C1 Pd1 C1 -139(3) 6_575
N1 C1 Pd1 C1 41(3) 2_657
C1 N1 Cd1 N1 126(100) 5_666
C1 N1 Cd1 N1 -111.6(3) 6_565
C1 N1 Cd1 N1 68.4(3) 2_656
C1 N1 Cd1 N2 155.6(3) .
C1 N1 Cd1 N2 -24.4(3) 5_666
C2 N2 Cd1 N1 46.00(4) 5_666
N3 N2 Cd1 N1 -134.00(4) 5_666
C2 N2 Cd1 N1 -134.00(4) .
N3 N2 Cd1 N1 46.00(4) .
C2 N2 Cd1 N1 134.00(4) 6_565
N3 N2 Cd1 N1 -46.00(4) 6_565
C2 N2 Cd1 N1 -46.00(4) 2_656
N3 N2 Cd1 N1 134.00(4) 2_656
C2 N2 Cd1 N2 0(100) 5_666
N3 N2 Cd1 N2 180(100) 5_666
